data_4132874
loop_
_publ_author_name
'Li, Yuantao'
'Handke, Marcel'
'Chen, Yu-Sheng'
'Shtukenberg, Alexander G.'
'Hu, Chunhua T.'
'Ward, Michael D.'

_publ_section_title
;
 Guest Exchange through Facilitated Transport in a Seemingly Impenetrable
 Hydrogen-Bonded Framework.
;
_journal_issue 40
_journal_name_full 'Journal of the American Chemical Society'
_journal_page_first 12915
_journal_page_last 12921
_journal_paper_doi 10.1021/jacs.8b07065
_journal_volume 140
_journal_year 2018
_chemical_formula_sum 'C55.24 H71.95 F3.2 N9 O11.78 S3'
_chemical_formula_weight 1207.55
_space_group_crystal_system hexagonal
_space_group_IT_number 173
_space_group_name_Hall 'P 6c'
_space_group_name_H-M_alt 'P 63'
_atom_sites_solution_hydrogens geom
_audit_creation_method SHELXL-2018/3
_cell_angle_alpha 90
_cell_angle_beta 90
_cell_angle_gamma 120
_cell_formula_units_Z 2
_cell_length_a 24.155(16)
_cell_length_b 24.155(16)
_cell_length_c 7.471(5)
_cell_measurement_reflns_used 2403
_cell_measurement_temperature 100(2)
_cell_measurement_theta_max 18.06
_cell_measurement_theta_min 2.58
_cell_volume 3775(4)
_computing_cell_refinement 'Bruker SAINT'
_computing_data_collection 'Bruker APEX2'
_computing_data_reduction 'Bruker SAINT'
_computing_structure_refinement 'SHELXL-2018/3 (Sheldrick, 2018)'
_computing_structure_solution 'SHELXT (Sheldrick 2014)'
_diffrn_ambient_temperature 100(2)
_diffrn_measured_fraction_theta_full 0.999
_diffrn_measured_fraction_theta_max 0.999
_diffrn_measurement_device_type 'Bruker APEX-II CCD'
_diffrn_measurement_method '\w scans'
_diffrn_radiation_monochromator graphite
_diffrn_radiation_source 'sealed tube'
_diffrn_radiation_type MoK\a
_diffrn_radiation_wavelength 0.71073
_diffrn_reflns_av_R_equivalents 0.1340
_diffrn_reflns_av_unetI/netI 0.0836
_diffrn_reflns_Laue_measured_fraction_full 0.999
_diffrn_reflns_Laue_measured_fraction_max 0.999
_diffrn_reflns_limit_h_max 26
_diffrn_reflns_limit_h_min -26
_diffrn_reflns_limit_k_max 26
_diffrn_reflns_limit_k_min -26
_diffrn_reflns_limit_l_max 8
_diffrn_reflns_limit_l_min -8
_diffrn_reflns_number 30623
_diffrn_reflns_point_group_measured_fraction_full 0.996
_diffrn_reflns_point_group_measured_fraction_max 0.996
_diffrn_reflns_theta_full 23.306
_diffrn_reflns_theta_max 23.306
_diffrn_reflns_theta_min 1.686
_exptl_absorpt_coefficient_mu 0.159
_exptl_absorpt_correction_T_max 0.7449
_exptl_absorpt_correction_T_min 0.5736
_exptl_absorpt_correction_type multi-scan
_exptl_absorpt_process_details SADABS
_exptl_crystal_colour colourless
_exptl_crystal_density_diffrn 1.062
_exptl_crystal_description needle
_exptl_crystal_F_000 1275
_exptl_crystal_size_max 0.568
_exptl_crystal_size_mid 0.133
_exptl_crystal_size_min 0.056
_refine_diff_density_max 0.889
_refine_diff_density_min -0.289
_refine_diff_density_rms 0.079
_refine_ls_abs_structure_details
;
 Flack x determined using 949 quotients [(I+)-(I-)]/[(I+)+(I-)]
 (Parsons, Flack and Wagner, Acta Cryst. B69 (2013) 249-259).
;
_refine_ls_abs_structure_Flack 0.13(11)
_refine_ls_extinction_method none
_refine_ls_goodness_of_fit_ref 1.072
_refine_ls_hydrogen_treatment constr
_refine_ls_matrix_type full
_refine_ls_number_parameters 277
_refine_ls_number_reflns 3651
_refine_ls_number_restraints 26
_refine_ls_restrained_S_all 1.072
_refine_ls_R_factor_all 0.1132
_refine_ls_R_factor_gt 0.0877
_refine_ls_shift/su_max 0.000
_refine_ls_shift/su_mean 0.000
_refine_ls_structure_factor_coef Fsqd
_refine_ls_weighting_details 'w=1/[\s^2^(Fo^2^)+(0.1333P)^2^+2.2393P] where P=(Fo^2^+2Fc^2^)/3'
_refine_ls_weighting_scheme calc
_refine_ls_wR_factor_gt 0.2165
_refine_ls_wR_factor_ref 0.2346
_reflns_Friedel_coverage 0.830
_reflns_Friedel_fraction_full 0.992
_reflns_Friedel_fraction_max 0.992
_reflns_number_gt 2766
_reflns_number_total 3651
_reflns_threshold_expression 'I > 2\s(I)'
_cod_data_source_file ja8b07065_si_002.cif
_cod_data_source_block 1prime-7min
_cod_original_cell_volume 3775(5)
_cod_original_formula_sum 'C55.24 H71.95 F3.20 N9 O11.78 S3'
_cod_database_code 4132874
_shelx_shelxl_version_number 2018/3
_shelx_space_group_comment
;
The symmetry employed for this shelxl refinement is uniquely defined
by the following loop, which should always be used as a source of
symmetry information in preference to the above space-group names.
They are only intended as comments.
;
_shelx_estimated_absorpt_t_min 0.915
_shelx_estimated_absorpt_t_max 0.991

loop_
_space_group_symop_operation_xyz
'x, y, z'
'-y, x-y, z'
'-x+y, -x, z'
'-x, -y, z+1/2'
'y, -x+y, z+1/2'
'x-y, x, z+1/2'

loop_
_atom_site_label
_atom_site_type_symbol
_atom_site_fract_x
_atom_site_fract_y
_atom_site_fract_z
_atom_site_U_iso_or_equiv
_atom_site_adp_type
_atom_site_occupancy
_atom_site_site_symmetry_order
_atom_site_calc_flag
_atom_site_refinement_flags_posn
_atom_site_refinement_flags_adp
_atom_site_refinement_flags_occupancy
_atom_site_disorder_assembly
_atom_site_disorder_group
S1 S 0.87179(10) 0.68877(10) 0.5857(4) 0.0487(7) Uani 1 1 d . . . . .
O1 O 0.9113(4) 0.7071(3) 0.4270(9) 0.0505(19) Uani 1 1 d . . . . .
O2 O 0.8295(3) 0.7141(3) 0.5887(10) 0.0501(15) Uani 1 1 d . . . . .
O3 O 0.9105(4) 0.7030(4) 0.7516(9) 0.055(2) Uani 1 1 d . . . . .
C1 C 0.7055(5) 0.4008(5) 0.5481(12) 0.047(2) Uani 1 1 d . . . . .
C2 C 0.6380(5) 0.3721(5) 0.5483(12) 0.050(2) Uani 1 1 d . . . . .
H2 H 0.618766 0.398132 0.548483 0.060 Uiso 1 1 calc R U . . .
C3 C 0.7462(4) 0.4712(4) 0.5555(14) 0.046(2) Uani 1 1 d . . . . .
C4 C 0.8058(5) 0.5017(5) 0.6527(15) 0.058(3) Uani 1 1 d . . . . .
H4 H 0.819619 0.475932 0.711790 0.070 Uiso 1 1 calc R U . . .
C5 C 0.8420(5) 0.5653(5) 0.6615(15) 0.056(3) Uani 1 1 d . . . . .
H5 H 0.881612 0.584033 0.723353 0.067 Uiso 1 1 calc R U . . .
C6 C 0.8222(4) 0.6042(4) 0.5813(15) 0.048(2) Uani 1 1 d . . . . .
C7 C 0.7661(5) 0.5776(5) 0.4859(14) 0.054(3) Uani 1 1 d . . . . .
H7 H 0.753349 0.604248 0.426853 0.065 Uiso 1 1 calc R U . . .
C8 C 0.7275(5) 0.5107(5) 0.4760(15) 0.056(3) Uani 1 1 d . . . . .
H8 H 0.687988 0.492508 0.413558 0.067 Uiso 1 1 calc R U . . .
N1 N 0.8568(4) 0.7155(4) 0.0922(15) 0.065(2) Uani 1 1 d . . . . .
H1A H 0.870565 0.708113 0.193394 0.077 Uiso 1 1 calc R U . . .
H1B H 0.870771 0.709450 -0.010588 0.077 Uiso 1 1 calc R U . . .
N2 N 0.7937(5) 0.7453(5) 0.2398(12) 0.065(3) Uani 1 1 d . . . . .
H2A H 0.806779 0.738168 0.342728 0.078 Uiso 1 1 calc R U . . .
H2B H 0.766004 0.758793 0.237825 0.078 Uiso 1 1 calc R U . . .
N3 N 0.7933(5) 0.7454(5) -0.0677(10) 0.063(3) Uani 1 1 d . . . . .
H3A H 0.764734 0.757888 -0.070349 0.076 Uiso 1 1 calc R U . . .
H3B H 0.808069 0.738898 -0.168423 0.076 Uiso 1 1 calc R U . . .
C9 C 0.8148(4) 0.7360(5) 0.0944(16) 0.058(2) Uani 1 1 d . . . . .
O4 O 0.5686(4) 0.4747(4) 0.5017(13) 0.074(3) Uani 0.928(11) 1 d . . P A 1
C10 C 0.5769(5) 0.5139(5) 0.618(2) 0.062(4) Uani 0.928(11) 1 d . . P A 1
C11 C 0.6128(5) 0.5211(6) 0.7882(19) 0.060(3) Uani 0.928(11) 1 d . . P A 1
H11 H 0.629442 0.493248 0.807482 0.073 Uiso 0.928(11) 1 calc R U P A 1
C12 C 0.6227(6) 0.5637(6) 0.9123(18) 0.063(3) Uani 0.928(11) 1 d . . P A 1
C13 C 0.6017(6) 0.6118(6) 0.888(2) 0.071(4) Uani 0.928(11) 1 d . . P A 1
H13A H 0.635544 0.653343 0.935001 0.085 Uiso 0.928(11) 1 calc R U P A 1
H13B H 0.562862 0.598512 0.960649 0.085 Uiso 0.928(11) 1 calc R U P A 1
C14 C 0.5872(6) 0.6218(5) 0.6943(15) 0.056(3) Uani 0.928(11) 1 d . . P A 1
C15 C 0.5473(5) 0.5560(5) 0.6056(19) 0.061(3) Uani 0.928(11) 1 d . . P A 1
H15A H 0.504598 0.533656 0.662673 0.074 Uiso 0.928(11) 1 calc R U P A 1
H15B H 0.541130 0.562305 0.477803 0.074 Uiso 0.928(11) 1 calc R U P A 1
C16 C 0.6580(6) 0.5696(6) 1.077(3) 0.081(4) Uani 0.928(11) 1 d . . P A 1
H16A H 0.697367 0.611208 1.079436 0.122 Uiso 0.928(11) 1 calc R U P A 1
H16B H 0.668741 0.535460 1.081630 0.122 Uiso 0.928(11) 1 calc R U P A 1
H16C H 0.631492 0.565915 1.180756 0.122 Uiso 0.928(11) 1 calc R U P A 1
C17 C 0.6502(5) 0.6602(5) 0.583(2) 0.065(3) Uani 0.928(11) 1 d . . P A 1
H17A H 0.680740 0.646690 0.618091 0.098 Uiso 0.928(11) 1 calc R U P A 1
H17B H 0.668673 0.705989 0.607075 0.098 Uiso 0.928(11) 1 calc R U P A 1
H17C H 0.640485 0.651955 0.455485 0.098 Uiso 0.928(11) 1 calc R U P A 1
C18 C 0.5496(6) 0.6583(6) 0.6894(17) 0.064(3) Uani 0.928(11) 1 d . . P A 1
H18A H 0.574284 0.699395 0.750716 0.096 Uiso 0.928(11) 1 calc R U P A 1
H18B H 0.508360 0.632823 0.749648 0.096 Uiso 0.928(11) 1 calc R U P A 1
H18C H 0.542403 0.665623 0.564723 0.096 Uiso 0.928(11) 1 calc R U P A 1
F1 F 0.3950(6) 0.5994(7) 0.559(3) 0.104(5) Uani 0.533(15) 1 d . U P B 1
F2 F 0.2670(7) 0.5374(6) 0.560(3) 0.102(5) Uani 0.533(15) 1 d . U P B 1
C1F C 0.3662(8) 0.6340(10) 0.559(4) 0.072(6) Uani 0.533(15) 1 d D U P B 1
C2F C 0.3000(8) 0.6013(10) 0.562(4) 0.070(6) Uani 0.533(15) 1 d D U P B 1

loop_
_atom_site_aniso_label
_atom_site_aniso_U_11
_atom_site_aniso_U_22
_atom_site_aniso_U_33
_atom_site_aniso_U_23
_atom_site_aniso_U_13
_atom_site_aniso_U_12
S1 0.0494(13) 0.0586(14) 0.0382(12) -0.0003(16) 0.0000(16) 0.0270(11)
O1 0.051(4) 0.051(4) 0.047(5) 0.000(3) 0.007(4) 0.024(3)
O2 0.052(3) 0.060(4) 0.032(3) -0.011(4) -0.007(4) 0.023(3)
O3 0.045(4) 0.075(5) 0.037(4) 0.001(3) 0.007(3) 0.024(4)
C1 0.061(6) 0.056(6) 0.030(6) 0.001(4) 0.001(4) 0.033(5)
C2 0.057(6) 0.073(7) 0.029(6) -0.001(5) -0.005(4) 0.038(5)
C3 0.048(5) 0.052(5) 0.044(6) 0.002(5) -0.001(5) 0.029(4)
C4 0.062(7) 0.061(7) 0.060(7) 0.008(5) -0.005(5) 0.037(6)
C5 0.038(5) 0.066(7) 0.058(6) -0.001(5) -0.008(5) 0.021(5)
C6 0.046(5) 0.071(6) 0.031(4) -0.011(6) -0.005(6) 0.032(4)
C7 0.058(7) 0.058(7) 0.051(6) -0.004(5) -0.005(5) 0.033(6)
C8 0.038(5) 0.055(6) 0.072(7) -0.007(5) -0.001(5) 0.021(5)
N1 0.076(5) 0.109(6) 0.032(4) -0.002(6) 0.000(5) 0.063(5)
N2 0.064(6) 0.108(9) 0.050(6) -0.002(6) 0.004(5) 0.063(6)
N3 0.099(8) 0.103(8) 0.018(4) -0.002(5) 0.005(5) 0.073(7)
C9 0.060(6) 0.091(7) 0.033(5) -0.014(7) 0.000(6) 0.046(5)
O4 0.069(6) 0.058(5) 0.092(7) -0.021(5) -0.016(4) 0.030(5)
C10 0.046(6) 0.043(6) 0.092(11) -0.004(7) -0.004(7) 0.019(5)
C11 0.057(7) 0.050(7) 0.072(8) -0.008(6) -0.004(7) 0.025(6)
C12 0.051(7) 0.055(7) 0.074(9) 0.008(7) -0.005(6) 0.021(6)
C13 0.056(7) 0.063(8) 0.094(10) -0.002(7) -0.010(7) 0.030(6)
C14 0.070(8) 0.055(7) 0.048(7) -0.002(5) 0.001(6) 0.035(6)
C15 0.059(6) 0.066(7) 0.059(8) 0.002(7) -0.007(7) 0.032(5)
C16 0.090(8) 0.074(8) 0.076(8) 0.004(10) -0.009(10) 0.039(7)
C17 0.057(6) 0.061(6) 0.074(7) -0.004(9) 0.010(9) 0.027(5)
C18 0.063(8) 0.075(8) 0.061(7) -0.002(7) 0.001(6) 0.039(7)
F1 0.093(8) 0.096(8) 0.131(11) -0.006(8) -0.017(9) 0.054(7)
F2 0.097(8) 0.091(8) 0.124(11) -0.014(8) -0.019(8) 0.051(7)
C1F 0.075(8) 0.074(8) 0.070(9) 0.002(6) -0.002(6) 0.040(6)
C2F 0.075(8) 0.064(8) 0.064(9) 0.000(6) -0.007(6) 0.029(6)

loop_
_atom_type_symbol
_atom_type_description
_atom_type_scat_dispersion_real
_atom_type_scat_dispersion_imag
_atom_type_scat_source
C C 0.0033 0.0016 'International Tables Vol C Tables 4.2.6.8 and 6.1.1.4'
H H 0.0000 0.0000 'International Tables Vol C Tables 4.2.6.8 and 6.1.1.4'
F F 0.0171 0.0103 'International Tables Vol C Tables 4.2.6.8 and 6.1.1.4'
N N 0.0061 0.0033 'International Tables Vol C Tables 4.2.6.8 and 6.1.1.4'
O O 0.0106 0.0060 'International Tables Vol C Tables 4.2.6.8 and 6.1.1.4'
S S 0.1246 0.1234 'International Tables Vol C Tables 4.2.6.8 and 6.1.1.4'

loop_
_exptl_crystal_face_index_h
_exptl_crystal_face_index_k
_exptl_crystal_face_index_l
_exptl_crystal_face_perp_dist
0.00 -1.00 0.00 0.0650
0.00 1.00 0.00 0.0260
0.00 0.00 -1.00 0.2840
0.00 0.00 1.00 0.2680
1.00 -1.00 0.00 0.0280
-1.00 1.00 0.00 0.0250
1.00 0.00 0.00 0.0290
-1.00 0.00 0.00 0.0500

loop_
_geom_angle_atom_site_label_1
_geom_angle_atom_site_label_2
_geom_angle_atom_site_label_3
_geom_angle
_geom_angle_site_symmetry_1
_geom_angle_site_symmetry_3
O2 S1 O1 112.7(4) . .
O2 S1 O3 112.9(4) . .
O1 S1 O3 111.8(3) . .
O2 S1 C6 106.1(4) . .
O1 S1 C6 107.4(4) . .
O3 S1 C6 105.4(5) . .
C2 C1 C2 120.0(10) . 3_665
C2 C1 C3 120.2(9) . .
C2 C1 C3 119.8(9) 3_665 .
C1 C2 C1 120.0(10) . 2_655
C1 C2 H2 120.0 . .
C1 C2 H2 120.0 2_655 .
C8 C3 C4 116.9(9) . .
C8 C3 C1 121.4(9) . .
C4 C3 C1 121.7(9) . .
C5 C4 C3 121.6(9) . .
C5 C4 H4 119.2 . .
C3 C4 H4 119.2 . .
C4 C5 C6 120.6(9) . .
C4 C5 H5 119.7 . .
C6 C5 H5 119.7 . .
C7 C6 C5 120.1(9) . .
C7 C6 S1 119.2(8) . .
C5 C6 S1 120.5(7) . .
C6 C7 C8 119.8(10) . .
C6 C7 H7 120.1 . .
C8 C7 H7 120.1 . .
C3 C8 C7 121.0(9) . .
C3 C8 H8 119.5 . .
C7 C8 H8 119.5 . .
C9 N1 H1A 120.0 . .
C9 N1 H1B 120.0 . .
H1A N1 H1B 120.0 . .
C9 N2 H2A 120.0 . .
C9 N2 H2B 120.0 . .
H2A N2 H2B 120.0 . .
C9 N3 H3A 120.0 . .
C9 N3 H3B 120.0 . .
H3A N3 H3B 120.0 . .
N2 C9 N1 121.7(11) . .
N2 C9 N3 120.3(8) . .
N1 C9 N3 118.0(10) . .
O4 C10 C11 123.5(10) . .
O4 C10 C15 121.8(12) . .
C11 C10 C15 114.6(12) . .
C12 C11 C10 123.7(11) . .
C12 C11 H11 118.1 . .
C10 C11 H11 118.1 . .
C11 C12 C16 122.5(12) . .
C11 C12 C13 121.5(12) . .
C16 C12 C13 115.8(12) . .
C12 C13 C14 115.6(11) . .
C12 C13 H13A 108.4 . .
C14 C13 H13A 108.4 . .
C12 C13 H13B 108.4 . .
C14 C13 H13B 108.4 . .
H13A C13 H13B 107.4 . .
C13 C14 C15 108.6(10) . .
C13 C14 C18 110.9(9) . .
C15 C14 C18 109.6(9) . .
C13 C14 C17 111.1(11) . .
C15 C14 C17 107.8(10) . .
C18 C14 C17 108.8(9) . .
C10 C15 C14 114.0(10) . .
C10 C15 H15A 108.8 . .
C14 C15 H15A 108.8 . .
C10 C15 H15B 108.8 . .
C14 C15 H15B 108.8 . .
H15A C15 H15B 107.6 . .
C12 C16 H16A 109.5 . .
C12 C16 H16B 109.5 . .
H16A C16 H16B 109.5 . .
C12 C16 H16C 109.5 . .
H16A C16 H16C 109.5 . .
H16B C16 H16C 109.5 . .
C14 C17 H17A 109.5 . .
C14 C17 H17B 109.5 . .
H17A C17 H17B 109.5 . .
C14 C17 H17C 109.5 . .
H17A C17 H17C 109.5 . .
H17B C17 H17C 109.5 . .
C14 C18 H18A 109.5 . .
C14 C18 H18B 109.5 . .
H18A C18 H18B 109.5 . .
C14 C18 H18C 109.5 . .
H18A C18 H18C 109.5 . .
H18B C18 H18C 109.5 . .
F1 C1F C2F 122.9(19) . 2_665
F1 C1F C2F 117(2) . .
C2F C1F C2F 120(2) 2_665 .
F2 C2F C1F 119.0(19) . 3_565
F2 C2F C1F 121(2) . .
C1F C2F C1F 120(2) 3_565 .

loop_
_geom_bond_atom_site_label_1
_geom_bond_atom_site_label_2
_geom_bond_distance
_geom_bond_site_symmetry_2
S1 O2 1.430(6) .
S1 O1 1.446(7) .
S1 O3 1.485(8) .
S1 C6 1.779(9) .
C1 C2 1.416(13) .
C1 C2 1.417(14) 3_665
C1 C3 1.480(13) .
C2 H2 0.9500 .
C3 C8 1.377(14) .
C3 C4 1.443(14) .
C4 C5 1.337(15) .
C4 H4 0.9500 .
C5 C6 1.385(14) .
C5 H5 0.9500 .
C6 C7 1.373(14) .
C7 C8 1.406(14) .
C7 H7 0.9500 .
C8 H8 0.9500 .
N1 C9 1.332(11) .
N1 H1A 0.8800 .
N1 H1B 0.8800 .
N2 C9 1.266(14) .
N2 H2A 0.8800 .
N2 H2B 0.8800 .
N3 C9 1.382(15) .
N3 H3A 0.8800 .
N3 H3B 0.8800 .
O4 C10 1.226(15) .
C10 C11 1.50(2) .
C10 C15 1.510(16) .
C11 C12 1.315(18) .
C11 H11 0.9500 .
C12 C16 1.46(2) .
C12 C13 1.494(17) .
C13 C14 1.534(17) .
C13 H13A 0.9900 .
C13 H13B 0.9900 .
C14 C15 1.536(16) .
C14 C18 1.550(16) .
C14 C17 1.566(16) .
C15 H15A 0.9900 .
C15 H15B 0.9900 .
C16 H16A 0.9800 .
C16 H16B 0.9800 .
C16 H16C 0.9800 .
C17 H17A 0.9800 .
C17 H17B 0.9800 .
C17 H17C 0.9800 .
C18 H18A 0.9800 .
C18 H18B 0.9800 .
C18 H18C 0.9800 .
F1 C1F 1.32(2) .
F2 C2F 1.34(2) .
C1F C2F 1.35(3) 2_665
C1F C2F 1.387(13) .
